data_2216173
loop_
_publ_author_name
'Yin, Zhi-Gang'
'Qian, Heng-Yu'
'Hu Jie'
'Feng Yu-Li'

_publ_section_title
;
 (<i>E</i>)-1,3-Benzodioxole-5-carbaldehyde 4-nitrophenylhydrazone
;
_journal_coeditor_code XU2338
_journal_issue 11
_journal_name_full 'Acta Crystallographica Section E'
_journal_page_first o4406
_journal_page_last o4406
_journal_paper_doi 10.1107/S1600536807051719
_journal_volume 63
_journal_year 2007
_chemical_formula_iupac 'C14 H11 N3 O4'
_chemical_formula_moiety 'C14 H11 N3 O4'
_chemical_formula_sum 'C14 H11 N3 O4'
_chemical_formula_weight 285.26
_chemical_name_systematic
;
(E)-1,3-Benzodioxole-5-carbaldehyde 4-nitrophenylhydrazone
;
_space_group_IT_number 29
_symmetry_cell_setting orthorhombic
_symmetry_space_group_name_Hall 'P 2c -2ac'
_symmetry_space_group_name_H-M 'P c a 21'
_atom_sites_solution_hydrogens geom
_atom_sites_solution_primary direct
_atom_sites_solution_secondary difmap
_cell_angle_alpha 90.00
_cell_angle_beta 90.00
_cell_angle_gamma 90.00
_cell_formula_units_Z 4
_cell_length_a 23.719(3)
_cell_length_b 4.9052(18)
_cell_length_c 12.353(2)
_cell_measurement_reflns_used 1143
_cell_measurement_temperature 291(2)
_cell_measurement_theta_max 25.55
_cell_measurement_theta_min 2.11
_cell_volume 1437.2(6)
_computing_cell_refinement 'SAINT (Bruker, 2000)'
_computing_data_collection 'SMART (Bruker, 2000)'
_computing_data_reduction 'SAINT (Bruker, 2000)'
_computing_molecular_graphics 'SHELXTL (Bruker, 2000)'
_computing_publication_material 'SHELXTL (Bruker, 2000)'
_computing_structure_refinement 'SHELXTL (Bruker, 2000)'
_computing_structure_solution 'SHELXTL (Bruker, 2000)'
_diffrn_ambient_temperature 298(2)
_diffrn_measured_fraction_theta_full 0.979
_diffrn_measured_fraction_theta_max 0.979
_diffrn_measurement_device_type 'Bruker SMART APEX CCD area-detector'
_diffrn_measurement_method '\f and \w'
_diffrn_radiation_monochromator graphite
_diffrn_radiation_source 'sealed tube'
_diffrn_radiation_type MoK\a
_diffrn_radiation_wavelength 0.71073
_diffrn_reflns_av_R_equivalents 0.0621
_diffrn_reflns_av_sigmaI/netI 0.0563
_diffrn_reflns_limit_h_max 29
_diffrn_reflns_limit_h_min -30
_diffrn_reflns_limit_k_max 6
_diffrn_reflns_limit_k_min -6
_diffrn_reflns_limit_l_max 15
_diffrn_reflns_limit_l_min -15
_diffrn_reflns_number 14432
_diffrn_reflns_theta_full 27.43
_diffrn_reflns_theta_max 27.43
_diffrn_reflns_theta_min 2.38
_diffrn_standards_interval_count 0
_diffrn_standards_interval_time 0
_diffrn_standards_number 0
_exptl_absorpt_coefficient_mu 0.099
_exptl_absorpt_correction_type none
_exptl_crystal_colour brown
_exptl_crystal_density_diffrn 1.318
_exptl_crystal_density_method 'not measured'
_exptl_crystal_description block
_exptl_crystal_F_000 592
_exptl_crystal_size_max 0.30
_exptl_crystal_size_mid 0.26
_exptl_crystal_size_min 0.24
_refine_diff_density_max 0.140
_refine_diff_density_min -0.136
_refine_ls_extinction_method none
_refine_ls_goodness_of_fit_ref 1.071
_refine_ls_hydrogen_treatment mixed
_refine_ls_matrix_type full
_refine_ls_number_parameters 194
_refine_ls_number_reflns 1687
_refine_ls_number_restraints 1
_refine_ls_restrained_S_all 1.071
_refine_ls_R_factor_all 0.0801
_refine_ls_R_factor_gt 0.0508
_refine_ls_shift/su_max 0.000
_refine_ls_shift/su_mean 0.000
_refine_ls_structure_factor_coef Fsqd
_refine_ls_weighting_details 'calc w=1/[\s^2^(Fo^2^)+(0.04P)^2^] where P=(Fo^2^+2Fc^2^)/3'
_refine_ls_weighting_scheme calc
_refine_ls_wR_factor_gt 0.0824
_refine_ls_wR_factor_ref 0.0884
_reflns_number_gt 1316
_reflns_number_total 1687
_reflns_threshold_expression I>2\s(I)
_cod_data_source_file xu2338.cif
_cod_data_source_block I
_cod_database_code 2216173
_cod_database_fobs_code 2216173

loop_
_symmetry_equiv_pos_as_xyz
'x, y, z'
'-x, -y, z+1/2'
'x+1/2, -y, z'
'-x+1/2, y, z+1/2'

loop_
_atom_site_type_symbol
_atom_site_label
_atom_site_fract_x
_atom_site_fract_y
_atom_site_fract_z
_atom_site_U_iso_or_equiv
_atom_site_adp_type
_atom_site_calc_flag
_atom_site_refinement_flags
_atom_site_occupancy
C C1 0.97237(14) -0.2533(5) 0.2885(3) 0.0355(7) Uani d . 1
H H1 0.9499 -0.2448 0.3502 0.043 Uiso calc R 1
C C2 1.01832(13) -0.4287(7) 0.2850(3) 0.0405(8) Uani d . 1
H H2 1.0268 -0.5372 0.3446 0.049 Uiso calc R 1
C C3 1.05156(14) -0.4423(7) 0.1928(3) 0.0422(8) Uani d . 1
C C4 1.03942(13) -0.2802(7) 0.1041(3) 0.0443(8) Uani d . 1
C C5 0.99349(14) -0.1041(7) 0.1062(3) 0.0427(8) Uani d . 1
H H5 0.9851 0.0034 0.0463 0.051 Uiso calc R 1
C C6 0.95999(13) -0.0902(6) 0.1992(3) 0.0350(7) Uani d . 1
C C7 0.91205(14) 0.0874(7) 0.2049(3) 0.0452(8) Uani d . 1
H H7 0.8909 0.0741 0.2680 0.054 Uiso calc R 1
C C8 1.11926(16) -0.5179(8) 0.0645(3) 0.0512(9) Uani d . 1
H H8A 1.1557 -0.4302 0.0722 0.061 Uiso calc R 1
H H8B 1.1232 -0.6724 0.0161 0.061 Uiso calc R 1
C C9 0.82653(14) 0.6057(7) 0.0746(3) 0.0415(8) Uani d . 1
C C10 0.85405(17) 0.6553(7) -0.0236(3) 0.0464(9) Uani d . 1
H H10 0.8865 0.5586 -0.0414 0.056 Uiso calc R 1
C C11 0.83259(14) 0.8510(6) -0.0950(3) 0.0410(8) Uani d . 1
H H11 0.8513 0.8880 -0.1596 0.049 Uiso calc R 1
C C12 0.78322(13) 0.9903(7) -0.0692(3) 0.0392(8) Uani d . 1
C C13 0.75576(14) 0.9381(6) 0.0283(3) 0.0360(7) Uani d . 1
H H13 0.7229 1.0317 0.0456 0.043 Uiso calc R 1
C C14 0.77741(13) 0.7470(8) 0.0995(3) 0.0473(9) Uani d . 1
H H14 0.7590 0.7129 0.1646 0.057 Uiso calc R 1
N N1 0.89330(11) 0.2693(6) 0.1327(2) 0.0411(7) Uani d . 1
N N2 0.84735(12) 0.4281(5) 0.1523(2) 0.0346(6) Uani d . 1
H H2A 0.8303(14) 0.416(7) 0.210(3) 0.042 Uiso d . 1
N N3 0.76391(11) 1.2097(5) -0.1526(2) 0.0377(6) Uani d . 1
O O1 1.09794(10) -0.6063(5) 0.1701(2) 0.0479(6) Uani d . 1
O O2 1.07755(9) -0.3256(4) 0.0227(2) 0.0419(5) Uani d . 1
O O3 0.78600(10) 1.2221(4) -0.23909(18) 0.0416(6) Uani d . 1
O O4 0.71404(9) 1.3080(5) -0.1304(2) 0.0454(6) Uani d . 1

loop_
_atom_site_aniso_label
_atom_site_aniso_U_11
_atom_site_aniso_U_22
_atom_site_aniso_U_33
_atom_site_aniso_U_12
_atom_site_aniso_U_13
_atom_site_aniso_U_23
C1 0.0421(19) 0.0279(13) 0.0365(17) -0.0115(12) -0.0002(14) -0.0008(13)
C2 0.0315(17) 0.0506(19) 0.039(2) -0.0092(15) -0.0065(14) 0.0090(15)
C3 0.0454(19) 0.0382(18) 0.043(2) 0.0026(14) -0.0013(16) 0.0078(16)
C4 0.0420(19) 0.0357(17) 0.055(2) -0.0038(14) 0.0117(17) 0.0213(16)
C5 0.0334(19) 0.053(2) 0.042(2) -0.0006(14) -0.0035(15) 0.0153(17)
C6 0.0373(17) 0.0304(14) 0.0372(18) -0.0116(12) -0.0058(15) -0.0018(14)
C7 0.0354(18) 0.056(2) 0.044(2) -0.0034(15) -0.0021(16) 0.0095(17)
C8 0.054(2) 0.0439(19) 0.056(2) 0.0059(17) 0.0079(17) 0.0071(17)
C9 0.0350(17) 0.0442(18) 0.045(2) -0.0027(14) 0.0084(15) 0.0062(16)
C10 0.067(2) 0.0361(16) 0.037(2) 0.0120(16) 0.0168(18) -0.0051(15)
C11 0.0433(18) 0.0350(17) 0.045(2) -0.0080(14) 0.0096(15) 0.0024(15)
C12 0.0322(16) 0.0409(17) 0.0444(19) -0.0121(14) -0.0005(16) 0.0025(14)
C13 0.0408(18) 0.0266(13) 0.0407(19) -0.0054(13) 0.0035(15) -0.0078(15)
C14 0.0349(18) 0.048(2) 0.059(2) -0.0019(14) 0.0173(16) 0.0171(17)
N1 0.0356(14) 0.0468(15) 0.0409(16) -0.0009(13) 0.0149(12) 0.0120(13)
N2 0.0391(16) 0.0358(13) 0.0290(14) -0.0037(12) 0.0019(11) -0.0101(12)
N3 0.0377(16) 0.0385(14) 0.0369(17) -0.0112(11) -0.0082(14) -0.0055(12)
O1 0.0472(15) 0.0455(13) 0.0509(16) 0.0054(10) -0.0010(12) 0.0072(11)
O2 0.0417(13) 0.0405(12) 0.0436(13) -0.0056(10) 0.0021(11) 0.0026(11)
O3 0.0494(13) 0.0406(12) 0.0346(14) 0.0218(10) -0.0060(12) -0.0059(10)
O4 0.0431(13) 0.0433(12) 0.0497(15) -0.0070(10) 0.0105(12) 0.0169(12)

loop_
_atom_type_symbol
_atom_type_description
_atom_type_scat_dispersion_real
_atom_type_scat_dispersion_imag
_atom_type_scat_source
C C 0.0033 0.0000 'International Tables Vol C Tables 4.2.6.8 and 6.1.1.4'
H H 0.0000 0.0000 'International Tables Vol C Tables 4.2.6.8 and 6.1.1.4'
N N 0.0061 0.0000 'International Tables Vol C Tables 4.2.6.8 and 6.1.1.4'
O O 0.0106 0.0000 'International Tables Vol C Tables 4.2.6.8 and 6.1.1.4'

loop_
_geom_angle_atom_site_label_1
_geom_angle_atom_site_label_2
_geom_angle_atom_site_label_3
_geom_angle
C2 C1 C6 119.8(3)
C2 C1 H1 120.1
C6 C1 H1 120.1
C3 C2 C1 120.1(3)
C3 C2 H2 120.0
C1 C2 H2 120.0
C4 C3 C2 120.3(3)
C4 C3 O1 109.7(3)
C2 C3 O1 130.0(3)
O2 C4 C3 110.5(3)
O2 C4 C5 129.1(3)
C3 C4 C5 120.3(3)
C4 C5 C6 119.4(3)
C4 C5 H5 120.3
C6 C5 H5 120.3
C1 C6 C5 120.2(3)
C1 C6 C7 118.5(3)
C5 C6 C7 121.3(3)
N1 C7 C6 129.5(3)
N1 C7 H7 115.2
C6 C7 H7 115.2
O2 C8 O1 105.8(3)
O2 C8 H8A 110.6
O1 C8 H8A 110.6
O2 C8 H8B 110.6
O1 C8 H8B 110.6
H8A C8 H8B 108.7
N2 C9 C14 117.2(3)
N2 C9 C10 122.9(3)
C14 C9 C10 119.8(3)
C9 C10 C11 119.7(3)
C9 C10 H10 120.1
C11 C10 H10 120.1
C12 C11 C10 119.9(3)
C12 C11 H11 120.1
C10 C11 H11 120.1
C11 C12 C13 120.1(3)
C11 C12 N3 115.8(3)
C13 C12 N3 124.1(3)
C14 C13 C12 120.0(3)
C14 C13 H13 120.0
C12 C13 H13 120.0
C13 C14 C9 120.5(3)
C13 C14 H14 119.8
C9 C14 H14 119.8
C7 N1 N2 121.9(3)
N1 N2 C9 121.4(3)
N1 N2 H2A 121(2)
C9 N2 H2A 118(2)
O3 N3 O4 124.6(3)
O3 N3 C12 119.9(3)
O4 N3 C12 112.5(2)
C3 O1 C8 106.4(2)
C4 O2 C8 107.0(3)

loop_
_geom_bond_atom_site_label_1
_geom_bond_atom_site_label_2
_geom_bond_distance
_geom_bond_publ_flag
C1 C2 1.389(5) ?
C1 C6 1.394(5) yes
C1 H1 0.9300 ?
C2 C3 1.387(5) ?
C2 H2 0.9300 ?
C3 C4 1.385(5) ?
C3 O1 1.392(4) ?
C4 O2 1.371(4) ?
C4 C5 1.391(5) ?
C5 C6 1.399(5) yes
C5 H5 0.9300 ?
C6 C7 1.434(4) ?
C7 N1 1.338(4) yes
C7 H7 0.9300 ?
C8 O2 1.461(4) ?
C8 O1 1.464(5) ?
C8 H8A 0.9700 ?
C8 H8B 0.9700 ?
C9 N2 1.388(4) ?
C9 C14 1.390(5) ?
C9 C10 1.399(5) ?
C10 C11 1.399(5) ?
C10 H10 0.9300 ?
C11 C12 1.393(5) ?
C11 H11 0.9300 ?
C12 C13 1.393(4) ?
C12 N3 1.558(4) ?
C13 C14 1.384(5) ?
C13 H13 0.9300 ?
C14 H14 0.9300 ?
N1 N2 1.361(4) yes
N2 H2A 0.82(4) ?
N3 O3 1.192(4) ?
N3 O4 1.307(3) ?

loop_
_geom_hbond_atom_site_label_D
_geom_hbond_atom_site_label_H
_geom_hbond_atom_site_label_A
_geom_hbond_site_symmetry_A
_geom_hbond_distance_DH
_geom_hbond_distance_HA
_geom_hbond_distance_DA
_geom_hbond_angle_DHA
N2 H2A O4 4_645 0.82(4) 2.30(4) 3.110(4) 171(3)

loop_
_cod_related_entry_id
_cod_related_entry_database
_cod_related_entry_code
1 ChemSpider 4656195
